data_2221818
loop_
_publ_author_name
'Yeap, Chin Sing'
'Kia, Reza'
'Kargar, Hadi'
'Fun, Hoong-Kun'

_publ_section_title
;{6,6'-Dimethoxy-2,2'-[2,2-dimethylpropane-1,3-diylbis(nitrilomethylidyne)]diphenolato}nickel(II)
 1.78-hydrate
;
_journal_coeditor_code SJ2621
_journal_issue 5
_journal_name_full 'Acta Crystallographica Section E'
_journal_page_first m570
_journal_page_last m571
_journal_paper_doi 10.1107/S1600536809014500
_journal_volume 65
_journal_year 2009
_chemical_formula_iupac '[Ni (C21 H24 N2 O4)], 1.78H2 O'
_chemical_formula_moiety 'C21 H24 N2 O4 Ni, 1.78(H2 O)'
_chemical_formula_sum 'C21 H27.57 N2 Ni O5.79'
_chemical_formula_weight 459.29
_chemical_name_systematic
;
{6,6'-Dimethoxy-2,2'-[2,2-dimethylpropane-1,3-
diylbis(nitrilomethylidyne)]diphenolato}nickel(II) 1.78-hydrate
;
_space_group_IT_number 15
_symmetry_cell_setting monoclinic
_symmetry_space_group_name_Hall '-C 2yc'
_symmetry_space_group_name_H-M 'C 1 2/c 1'
_atom_sites_solution_hydrogens geom
_atom_sites_solution_primary direct
_atom_sites_solution_secondary difmap
_audit_creation_method SHELXL-97
_cell_angle_alpha 90.00
_cell_angle_beta 111.2910(10)
_cell_angle_gamma 90.00
_cell_formula_units_Z 8
_cell_length_a 23.2513(6)
_cell_length_b 9.2709(2)
_cell_length_c 20.8024(5)
_cell_measurement_reflns_used 5799
_cell_measurement_temperature 100
_cell_measurement_theta_max 30.85
_cell_measurement_theta_min 2.39
_cell_volume 4178.12(18)
_computing_cell_refinement 'SAINT (Bruker, 2005)'
_computing_data_collection 'APEX2 (Bruker, 2005)'
_computing_data_reduction 'SAINT (Bruker, 2005)'
_computing_molecular_graphics 'SHELXTL (Sheldrick, 2008)'
_computing_publication_material
;
SHELXTL (Sheldrick, 2008) and PLATON (Spek, 2009)
;
_computing_structure_refinement 'SHELXTL (Sheldrick, 2008)'
_computing_structure_solution 'SHELXTL (Sheldrick, 2008)'
_diffrn_ambient_temperature 100
_diffrn_measured_fraction_theta_full 0.987
_diffrn_measured_fraction_theta_max 0.987
_diffrn_measurement_device_type
;
Bruker SMART APEXII CCD area-detector
;
_diffrn_measurement_method '\f and \w'
_diffrn_radiation_monochromator graphite
_diffrn_radiation_source 'fine-focus sealed tube'
_diffrn_radiation_type MoK\a
_diffrn_radiation_wavelength 0.71073
_diffrn_reflns_av_R_equivalents 0.0401
_diffrn_reflns_av_sigmaI/netI 0.0665
_diffrn_reflns_limit_h_max 30
_diffrn_reflns_limit_h_min -33
_diffrn_reflns_limit_k_max 13
_diffrn_reflns_limit_k_min -13
_diffrn_reflns_limit_l_max 30
_diffrn_reflns_limit_l_min -30
_diffrn_reflns_number 19991
_diffrn_reflns_theta_full 30.90
_diffrn_reflns_theta_max 30.90
_diffrn_reflns_theta_min 2.10
_diffrn_standards_number 0
_exptl_absorpt_coefficient_mu 0.968
_exptl_absorpt_correction_T_max 0.9586
_exptl_absorpt_correction_T_min 0.6547
_exptl_absorpt_correction_type multi-scan
_exptl_absorpt_process_details '(<i>SADABS</i>; Bruker, 2005)'
_exptl_crystal_colour green
_exptl_crystal_density_diffrn 1.460
_exptl_crystal_density_method 'not measured'
_exptl_crystal_description needle
_exptl_crystal_F_000 1935
_exptl_crystal_size_max 0.48
_exptl_crystal_size_mid 0.06
_exptl_crystal_size_min 0.04
_refine_diff_density_max 0.564
_refine_diff_density_min -0.432
_refine_ls_extinction_method none
_refine_ls_goodness_of_fit_ref 1.056
_refine_ls_hydrogen_treatment constr
_refine_ls_matrix_type full
_refine_ls_number_parameters 275
_refine_ls_number_reflns 6519
_refine_ls_number_restraints 0
_refine_ls_restrained_S_all 1.056
_refine_ls_R_factor_all 0.0742
_refine_ls_R_factor_gt 0.0445
_refine_ls_shift/su_max 0.001
_refine_ls_shift/su_mean <0.001
_refine_ls_structure_factor_coef Fsqd
_refine_ls_weighting_details 'calc w=1/[\s^2^(Fo^2^)+(0.0393P)^2^+1.0555P] where P=(Fo^2^+2Fc^2^)/3'
_refine_ls_weighting_scheme calc
_refine_ls_wR_factor_gt 0.0885
_refine_ls_wR_factor_ref 0.0983
_reflns_number_gt 4609
_reflns_number_total 6519
_reflns_threshold_expression I>2\s(I)
_cod_data_source_file sj2621.cif
_cod_data_source_block I
_cod_depositor_comments
;
The following automatic conversions were performed:
'_symmetry_cell_setting' value 'Monoclinic' changed to 'monoclinic'
according to '/home/saulius/struct/CIF-dictionaries/cif_core.dic'
dictionary named 'cif_core.dic' version 2.4.1 from 2010-06-29.

Automatic conversion script
Id: cif_fix_enum 1527 2010-12-29 10:47:43Z saulius 

The following automatic conversions were performed:

'_symmetry_cell_setting' value 'Monoclinic' changed to 'monoclinic'
according to /home/saulius/struct/CIF-dictionaries/cif_core.dic
dictionary named 'cif_core.dic' version 2.4.1 from 2010-06-29.

Automatic conversion script
Id: cif_fix_values 1715 2011-07-08 13:25:40Z adriana 
;
_cod_original_cell_volume 4178.12(17)
_cod_original_sg_symbol_H-M 'C 2/c'
_cod_database_code 2221818
_cod_database_fobs_code 2221818

loop_
_symmetry_equiv_pos_as_xyz
'x, y, z'
'-x, y, -z+1/2'
'x+1/2, y+1/2, z'
'-x+1/2, y+1/2, -z+1/2'
'-x, -y, -z'
'x, -y, z-1/2'
'-x+1/2, -y+1/2, -z'
'x+1/2, -y+1/2, z-1/2'

loop_
_atom_site_type_symbol
_atom_site_label
_atom_site_fract_x
_atom_site_fract_y
_atom_site_fract_z
_atom_site_U_iso_or_equiv
_atom_site_adp_type
_atom_site_calc_flag
_atom_site_refinement_flags
_atom_site_occupancy
_atom_site_disorder_assembly
_atom_site_disorder_group
Ni Ni1 0.236534(10) 0.03020(3) 0.016967(11) 0.01197(8) Uani d . 1 . .
O O1 0.20185(6) -0.04173(15) -0.07256(6) 0.0141(3) Uani d . 1 . .
O O2 0.15706(6) 0.08978(16) 0.00363(6) 0.0146(3) Uani d . 1 . .
O O3 0.15150(6) -0.03871(16) -0.20732(7) 0.0198(3) Uani d . 1 . .
O O4 0.03874(6) 0.13066(18) -0.03278(7) 0.0263(4) Uani d . 1 . .
N N1 0.30718(7) -0.08539(19) 0.04015(7) 0.0126(3) Uani d . 1 . .
N N2 0.27481(7) 0.15663(19) 0.09066(7) 0.0131(3) Uani d . 1 . .
C C1 0.23268(8) -0.1077(2) -0.10589(9) 0.0128(4) Uani d . 1 . .
C C2 0.20584(8) -0.1127(2) -0.17960(9) 0.0143(4) Uani d . 1 . .
C C3 0.23389(9) -0.1867(2) -0.21739(10) 0.0184(4) Uani d . 1 . .
H H3A 0.2162 -0.1864 -0.2653 0.022 Uiso calc R 1 . .
C C4 0.28894(9) -0.2625(3) -0.18454(10) 0.0215(5) Uani d . 1 . .
H H4A 0.3070 -0.3147 -0.2104 0.026 Uiso calc R 1 . .
C C5 0.31593(9) -0.2592(2) -0.11392(10) 0.0191(5) Uani d . 1 . .
H H5A 0.3520 -0.3111 -0.0920 0.023 Uiso calc R 1 . .
C C6 0.28970(8) -0.1783(2) -0.07416(9) 0.0139(4) Uani d . 1 . .
C C7 0.32108(8) -0.1720(2) -0.00063(9) 0.0149(4) Uani d . 1 . .
H H7A 0.3539 -0.2351 0.0191 0.018 Uiso calc R 1 . .
C C8 0.34214(8) -0.0980(2) 0.11514(9) 0.0143(4) Uani d . 1 . .
H H8A 0.3701 -0.1794 0.1235 0.017 Uiso calc R 1 . .
H H8B 0.3135 -0.1169 0.1384 0.017 Uiso calc R 1 . .
C C9 0.37932(8) 0.0387(2) 0.14565(9) 0.0145(4) Uani d . 1 . .
C C10 0.34240(8) 0.1725(2) 0.11110(9) 0.0151(4) Uani d . 1 . .
H H10A 0.3559 0.2534 0.1426 0.018 Uiso calc R 1 . .
H H10B 0.3517 0.1951 0.0704 0.018 Uiso calc R 1 . .
C C11 0.24663(8) 0.2501(2) 0.11465(9) 0.0136(4) Uani d . 1 . .
H H11A 0.2713 0.3124 0.1484 0.016 Uiso calc R 1 . .
C C12 0.18108(8) 0.2677(2) 0.09453(9) 0.0137(4) Uani d . 1 . .
C C13 0.15822(9) 0.3744(2) 0.12736(9) 0.0165(4) Uani d . 1 . .
H H13A 0.1857 0.4290 0.1627 0.020 Uiso calc R 1 . .
C C14 0.09596(9) 0.3987(2) 0.10780(10) 0.0185(4) Uani d . 1 . .
H H14A 0.0815 0.4692 0.1299 0.022 Uiso calc R 1 . .
C C15 0.05432(9) 0.3170(2) 0.05440(10) 0.0197(5) Uani d . 1 . .
H H15A 0.0121 0.3326 0.0415 0.024 Uiso calc R 1 . .
C C16 0.07557(9) 0.2138(2) 0.02094(10) 0.0176(4) Uani d . 1 . .
C C17 0.14009(8) 0.1858(2) 0.03968(9) 0.0140(4) Uani d . 1 . .
C C18 0.44051(8) 0.0392(3) 0.13346(11) 0.0207(5) Uani d . 1 . .
H H18A 0.4323 0.0397 0.0848 0.031 Uiso calc R 1 . .
H H18B 0.4638 -0.0454 0.1538 0.031 Uiso calc R 1 . .
H H18C 0.4637 0.1237 0.1542 0.031 Uiso calc R 1 . .
C C19 0.39200(9) 0.0387(3) 0.22342(10) 0.0212(5) Uani d . 1 . .
H H19A 0.4149 0.1235 0.2440 0.032 Uiso calc R 1 . .
H H19B 0.4155 -0.0455 0.2441 0.032 Uiso calc R 1 . .
H H19C 0.3535 0.0379 0.2307 0.032 Uiso calc R 1 . .
C C20 0.11522(10) -0.0671(3) -0.27807(10) 0.0265(5) Uani d . 1 . .
H H20A 0.0770 -0.0152 -0.2908 0.040 Uiso calc R 1 . .
H H20B 0.1069 -0.1686 -0.2843 0.040 Uiso calc R 1 . .
H H20C 0.1374 -0.0365 -0.3066 0.040 Uiso calc R 1 . .
C C21 -0.02618(9) 0.1585(3) -0.05688(11) 0.0341(6) Uani d . 1 . .
H H21A -0.0470 0.0964 -0.0952 0.051 Uiso calc R 1 . .
H H21B -0.0338 0.2573 -0.0712 0.051 Uiso calc R 1 . .
H H21C -0.0413 0.1404 -0.0204 0.051 Uiso calc R 1 . .
O O1W 0.0000 0.1551(3) -0.2500 0.0449(7) Uani d S 1 . .
H H1W1 -0.0179 0.1045 -0.2849 0.067 Uiso d R 1 . .
O O2W 0.06628(7) -0.03162(18) -0.13412(8) 0.0316(4) Uani d . 1 . .
H H1W2 0.0657 -0.0153 -0.0937 0.047 Uiso d R 1 . .
H H2W2 0.1022 -0.0323 -0.1371 0.047 Uiso d R 1 . .
O O3W 0.0000 -0.2322(4) -0.2500 0.0320(14) Uani d SP 0.570(7) . .
H H1W3 -0.0239 -0.1811 -0.2860 0.048 Uiso d PR 0.570(7) . .

loop_
_atom_site_aniso_label
_atom_site_aniso_U_11
_atom_site_aniso_U_22
_atom_site_aniso_U_33
_atom_site_aniso_U_12
_atom_site_aniso_U_13
_atom_site_aniso_U_23
Ni1 0.01173(11) 0.01265(14) 0.01018(11) 0.00058(11) 0.00237(8) -0.00026(11)
O1 0.0139(6) 0.0158(8) 0.0120(6) 0.0011(6) 0.0038(5) -0.0010(6)
O2 0.0139(6) 0.0159(8) 0.0136(6) 0.0012(6) 0.0046(5) -0.0023(6)
O3 0.0219(7) 0.0210(9) 0.0112(6) 0.0054(7) -0.0001(5) -0.0023(6)
O4 0.0119(6) 0.0375(10) 0.0256(7) 0.0012(7) 0.0020(6) -0.0132(8)
N1 0.0132(7) 0.0132(9) 0.0104(7) -0.0018(7) 0.0029(6) 0.0011(7)
N2 0.0137(7) 0.0136(9) 0.0105(7) -0.0004(7) 0.0026(6) 0.0029(7)
C1 0.0146(8) 0.0109(10) 0.0133(8) -0.0031(8) 0.0057(7) 0.0002(8)
C2 0.0155(8) 0.0113(11) 0.0150(8) -0.0020(8) 0.0042(7) 0.0000(8)
C3 0.0231(10) 0.0193(12) 0.0135(9) -0.0021(9) 0.0073(8) -0.0020(9)
C4 0.0229(10) 0.0242(13) 0.0209(10) -0.0005(10) 0.0123(8) -0.0073(10)
C5 0.0144(9) 0.0224(13) 0.0210(10) 0.0031(9) 0.0070(8) -0.0004(10)
C6 0.0142(8) 0.0127(10) 0.0150(8) -0.0030(8) 0.0055(7) -0.0010(8)
C7 0.0120(8) 0.0144(11) 0.0173(9) -0.0009(8) 0.0042(7) 0.0008(9)
C8 0.0145(8) 0.0146(11) 0.0116(8) 0.0000(8) 0.0023(7) 0.0028(8)
C9 0.0140(8) 0.0145(11) 0.0132(8) -0.0025(8) 0.0029(7) 0.0002(8)
C10 0.0146(8) 0.0150(11) 0.0161(9) -0.0028(8) 0.0059(7) 0.0012(9)
C11 0.0183(9) 0.0116(11) 0.0101(8) -0.0026(8) 0.0044(7) 0.0020(8)
C12 0.0175(9) 0.0120(11) 0.0129(8) 0.0001(8) 0.0071(7) 0.0030(8)
C13 0.0226(9) 0.0129(11) 0.0149(9) -0.0025(9) 0.0078(7) 0.0007(8)
C14 0.0240(10) 0.0166(12) 0.0174(9) 0.0038(9) 0.0104(8) 0.0009(9)
C15 0.0156(9) 0.0258(13) 0.0188(9) 0.0040(9) 0.0076(7) 0.0013(10)
C16 0.0169(9) 0.0205(12) 0.0142(9) 0.0008(9) 0.0043(7) 0.0004(9)
C17 0.0164(8) 0.0131(11) 0.0131(8) 0.0020(8) 0.0061(7) 0.0043(8)
C18 0.0137(8) 0.0220(12) 0.0249(10) -0.0019(9) 0.0052(8) 0.0020(10)
C19 0.0222(10) 0.0235(13) 0.0149(9) -0.0025(10) 0.0033(7) -0.0007(9)
C20 0.0263(11) 0.0322(15) 0.0139(9) 0.0054(11) -0.0012(8) -0.0034(10)
C21 0.0135(9) 0.0545(18) 0.0291(11) 0.0012(11) 0.0016(8) -0.0149(13)
O1W 0.0409(14) 0.0342(16) 0.0516(16) 0.000 0.0072(12) 0.000
O2W 0.0210(7) 0.0427(11) 0.0294(8) -0.0017(8) 0.0073(6) -0.0150(8)
O3W 0.031(2) 0.023(3) 0.038(2) 0.000 0.0070(18) 0.000

loop_
_atom_type_symbol
_atom_type_description
_atom_type_scat_dispersion_real
_atom_type_scat_dispersion_imag
_atom_type_scat_source
C C 0.0033 0.0016 'International Tables Vol C Tables 4.2.6.8 and 6.1.1.4'
H H 0.0000 0.0000 'International Tables Vol C Tables 4.2.6.8 and 6.1.1.4'
N N 0.0061 0.0033 'International Tables Vol C Tables 4.2.6.8 and 6.1.1.4'
O O 0.0106 0.0060 'International Tables Vol C Tables 4.2.6.8 and 6.1.1.4'
Ni Ni 0.3393 1.1124 'International Tables Vol C Tables 4.2.6.8 and 6.1.1.4'

loop_
_geom_angle_atom_site_label_1
_geom_angle_atom_site_label_2
_geom_angle_atom_site_label_3
_geom_angle_site_symmetry_1
_geom_angle_site_symmetry_3
_geom_angle
_geom_angle_publ_flag
O2 Ni1 O1 . . 84.88(5) ?
O2 Ni1 N1 . . 160.84(7) ?
O1 Ni1 N1 . . 94.21(6) ?
O2 Ni1 N2 . . 95.02(6) ?
O1 Ni1 N2 . . 160.77(7) ?
N1 Ni1 N2 . . 92.04(7) ?
C1 O1 Ni1 . . 124.91(11) ?
C17 O2 Ni1 . . 127.39(12) ?
C2 O3 C20 . . 116.80(15) ?
C16 O4 C21 . . 116.83(17) ?
C7 N1 C8 . . 118.09(16) ?
C7 N1 Ni1 . . 126.32(13) ?
C8 N1 Ni1 . . 114.32(12) ?
C11 N2 C10 . . 117.23(16) ?
C11 N2 Ni1 . . 125.31(13) ?
C10 N2 Ni1 . . 115.85(12) ?
O1 C1 C6 . . 124.71(16) ?
O1 C1 C2 . . 118.08(16) ?
C6 C1 C2 . . 117.18(17) ?
O3 C2 C3 . . 124.56(17) ?
O3 C2 C1 . . 114.34(16) ?
C3 C2 C1 . . 121.10(18) ?
C2 C3 C4 . . 120.73(18) ?
C2 C3 H3A . . 119.6 ?
C4 C3 H3A . . 119.6 ?
C5 C4 C3 . . 119.49(18) ?
C5 C4 H4A . . 120.3 ?
C3 C4 H4A . . 120.3 ?
C4 C5 C6 . . 120.88(18) ?
C4 C5 H5A . . 119.6 ?
C6 C5 H5A . . 119.6 ?
C5 C6 C1 . . 120.43(17) ?
C5 C6 C7 . . 119.07(17) ?
C1 C6 C7 . . 120.48(17) ?
N1 C7 C6 . . 124.96(18) ?
N1 C7 H7A . . 117.5 ?
C6 C7 H7A . . 117.5 ?
N1 C8 C9 . . 112.44(16) ?
N1 C8 H8A . . 109.1 ?
C9 C8 H8A . . 109.1 ?
N1 C8 H8B . . 109.1 ?
C9 C8 H8B . . 109.1 ?
H8A C8 H8B . . 107.8 ?
C10 C9 C18 . . 108.41(16) ?
C10 C9 C19 . . 110.81(16) ?
C18 C9 C19 . . 109.85(15) ?
C10 C9 C8 . . 109.82(15) ?
C18 C9 C8 . . 110.55(17) ?
C19 C9 C8 . . 107.40(16) ?
N2 C10 C9 . . 114.23(16) ?
N2 C10 H10A . . 108.7 ?
C9 C10 H10A . . 108.7 ?
N2 C10 H10B . . 108.7 ?
C9 C10 H10B . . 108.7 ?
H10A C10 H10B . . 107.6 ?
N2 C11 C12 . . 126.70(18) ?
N2 C11 H11A . . 116.7 ?
C12 C11 H11A . . 116.7 ?
C13 C12 C17 . . 120.35(17) ?
C13 C12 C11 . . 119.01(18) ?
C17 C12 C11 . . 120.51(17) ?
C14 C13 C12 . . 120.92(18) ?
C14 C13 H13A . . 119.5 ?
C12 C13 H13A . . 119.5 ?
C13 C14 C15 . . 119.78(19) ?
C13 C14 H14A . . 120.1 ?
C15 C14 H14A . . 120.1 ?
C16 C15 C14 . . 120.34(18) ?
C16 C15 H15A . . 119.8 ?
C14 C15 H15A . . 119.8 ?
O4 C16 C15 . . 124.75(17) ?
O4 C16 C17 . . 113.76(17) ?
C15 C16 C17 . . 121.48(18) ?
O2 C17 C12 . . 124.81(17) ?
O2 C17 C16 . . 118.05(17) ?
C12 C17 C16 . . 117.11(18) ?
C9 C18 H18A . . 109.5 ?
C9 C18 H18B . . 109.5 ?
H18A C18 H18B . . 109.5 ?
C9 C18 H18C . . 109.5 ?
H18A C18 H18C . . 109.5 ?
H18B C18 H18C . . 109.5 ?
C9 C19 H19A . . 109.5 ?
C9 C19 H19B . . 109.5 ?
H19A C19 H19B . . 109.5 ?
C9 C19 H19C . . 109.5 ?
H19A C19 H19C . . 109.5 ?
H19B C19 H19C . . 109.5 ?
O3 C20 H20A . . 109.5 ?
O3 C20 H20B . . 109.5 ?
H20A C20 H20B . . 109.5 ?
O3 C20 H20C . . 109.5 ?
H20A C20 H20C . . 109.5 ?
H20B C20 H20C . . 109.5 ?
O4 C21 H21A . . 109.5 ?
O4 C21 H21B . . 109.5 ?
H21A C21 H21B . . 109.5 ?
O4 C21 H21C . . 109.5 ?
H21A C21 H21C . . 109.5 ?
H21B C21 H21C . . 109.5 ?
H1W2 O2W H2W2 . . 115.6 ?

loop_
_geom_bond_atom_site_label_1
_geom_bond_atom_site_label_2
_geom_bond_site_symmetry_2
_geom_bond_distance
_geom_bond_publ_flag
Ni1 O2 . 1.8505(13) ?
Ni1 O1 . 1.8636(13) ?
Ni1 N1 . 1.8719(16) ?
Ni1 N2 . 1.8776(16) ?
O1 C1 . 1.315(2) ?
O2 C17 . 1.313(2) ?
O3 C2 . 1.368(2) ?
O3 C20 . 1.430(2) ?
O4 C16 . 1.372(2) ?
O4 C21 . 1.431(2) ?
N1 C7 . 1.292(2) ?
N1 C8 . 1.479(2) ?
N2 C11 . 1.291(2) ?
N2 C10 . 1.479(2) ?
C1 C6 . 1.409(3) ?
C1 C2 . 1.431(2) ?
C2 C3 . 1.373(3) ?
C3 C4 . 1.402(3) ?
C3 H3A . 0.9300 ?
C4 C5 . 1.372(3) ?
C4 H4A . 0.9300 ?
C5 C6 . 1.409(3) ?
C5 H5A . 0.9300 ?
C6 C7 . 1.437(2) ?
C7 H7A . 0.9300 ?
C8 C9 . 1.536(3) ?
C8 H8A . 0.9700 ?
C8 H8B . 0.9700 ?
C9 C10 . 1.531(3) ?
C9 C18 . 1.533(3) ?
C9 C19 . 1.535(3) ?
C10 H10A . 0.9700 ?
C10 H10B . 0.9700 ?
C11 C12 . 1.436(2) ?
C11 H11A . 0.9300 ?
C12 C13 . 1.411(3) ?
C12 C17 . 1.413(3) ?
C13 C14 . 1.373(3) ?
C13 H13A . 0.9300 ?
C14 C15 . 1.402(3) ?
C14 H14A . 0.9300 ?
C15 C16 . 1.376(3) ?
C15 H15A . 0.9300 ?
C16 C17 . 1.430(2) ?
C18 H18A . 0.9600 ?
C18 H18B . 0.9600 ?
C18 H18C . 0.9600 ?
C19 H19A . 0.9600 ?
C19 H19B . 0.9600 ?
C19 H19C . 0.9600 ?
C20 H20A . 0.9600 ?
C20 H20B . 0.9600 ?
C20 H20C . 0.9600 ?
C21 H21A . 0.9600 ?
C21 H21B . 0.9600 ?
C21 H21C . 0.9600 ?
O1W H1W1 . 0.8368 ?
O2W H1W2 . 0.8598 ?
O2W H2W2 . 0.8602 ?
O3W H1W3 . 0.8900 ?

loop_
_geom_hbond_atom_site_label_D
_geom_hbond_atom_site_label_H
_geom_hbond_atom_site_label_A
_geom_hbond_site_symmetry_A
_geom_hbond_distance_DH
_geom_hbond_distance_HA
_geom_hbond_distance_DA
_geom_hbond_angle_DHA
_geom_hbond_publ_flag
O1W H1W1 O2W 2_554 0.8400 2.0800 2.913(2) 175.00 y
O2W H1W2 O2 . 0.8600 2.5400 3.089(2) 123.00 y
O2W H1W2 O4 . 0.8600 2.1000 2.846(2) 145.00 y
O2W H2W2 O1 . 0.8600 2.2200 2.942(2) 142.00 y
O2W H2W2 O3 . 0.8600 2.1600 2.905(2) 145.00 y
O3W H1W3 O2W 2_554 0.8900 2.1100 2.991(3) 169.00 y
C10 H10B O2 7_555 0.9700 2.4800 3.251(2) 136.00 y
C8 H8B Cg1 7_545 0.9700 2.5700 3.370(2) 139.00 y
C13 H13A Cg1 7_555 0.9300 2.7500 3.377(2) 125.00 y

loop_
_geom_torsion_atom_site_label_1
_geom_torsion_atom_site_label_2
_geom_torsion_atom_site_label_3
_geom_torsion_atom_site_label_4
_geom_torsion_site_symmetry_1
_geom_torsion_site_symmetry_2
_geom_torsion_site_symmetry_3
_geom_torsion_site_symmetry_4
_geom_torsion
_geom_torsion_publ_flag
O2 Ni1 O1 C1 . . . . 179.08(15) ?
N1 Ni1 O1 C1 . . . . -20.13(16) ?
N2 Ni1 O1 C1 . . . . 88.5(2) ?
O1 Ni1 O2 C17 . . . . -162.95(16) ?
N1 Ni1 O2 C17 . . . . 109.0(2) ?
N2 Ni1 O2 C17 . . . . -2.25(16) ?
O2 Ni1 N1 C7 . . . . 90.5(2) ?
O1 Ni1 N1 C7 . . . . 3.93(17) ?
N2 Ni1 N1 C7 . . . . -157.87(17) ?
O2 Ni1 N1 C8 . . . . -76.3(2) ?
O1 Ni1 N1 C8 . . . . -162.81(13) ?
N2 Ni1 N1 C8 . . . . 35.38(13) ?
O2 Ni1 N2 C11 . . . . -2.15(16) ?
O1 Ni1 N2 C11 . . . . 86.7(2) ?
N1 Ni1 N2 C11 . . . . -164.32(16) ?
O2 Ni1 N2 C10 . . . . -167.23(13) ?
O1 Ni1 N2 C10 . . . . -78.4(2) ?
N1 Ni1 N2 C10 . . . . 30.60(13) ?
Ni1 O1 C1 C6 . . . . 23.2(3) ?
Ni1 O1 C1 C2 . . . . -158.92(14) ?
C20 O3 C2 C3 . . . . 14.6(3) ?
C20 O3 C2 C1 . . . . -165.57(18) ?
O1 C1 C2 O3 . . . . 3.8(3) ?
C6 C1 C2 O3 . . . . -178.18(17) ?
O1 C1 C2 C3 . . . . -176.36(18) ?
C6 C1 C2 C3 . . . . 1.7(3) ?
O3 C2 C3 C4 . . . . -178.48(19) ?
C1 C2 C3 C4 . . . . 1.6(3) ?
C2 C3 C4 C5 . . . . -1.9(3) ?
C3 C4 C5 C6 . . . . -1.3(3) ?
C4 C5 C6 C1 . . . . 4.7(3) ?
C4 C5 C6 C7 . . . . -176.9(2) ?
O1 C1 C6 C5 . . . . 173.11(18) ?
C2 C1 C6 C5 . . . . -4.8(3) ?
O1 C1 C6 C7 . . . . -5.2(3) ?
C2 C1 C6 C7 . . . . 176.85(18) ?
C8 N1 C7 C6 . . . . 176.88(17) ?
Ni1 N1 C7 C6 . . . . 10.6(3) ?
C5 C6 C7 N1 . . . . 168.97(19) ?
C1 C6 C7 N1 . . . . -12.7(3) ?
C7 N1 C8 C9 . . . . 116.78(19) ?
Ni1 N1 C8 C9 . . . . -75.31(16) ?
N1 C8 C9 C10 . . . . 37.6(2) ?
N1 C8 C9 C18 . . . . -81.95(19) ?
N1 C8 C9 C19 . . . . 158.22(15) ?
C11 N2 C10 C9 . . . . 123.82(18) ?
Ni1 N2 C10 C9 . . . . -69.85(17) ?
C18 C9 C10 N2 . . . . 153.78(16) ?
C19 C9 C10 N2 . . . . -85.59(19) ?
C8 C9 C10 N2 . . . . 32.9(2) ?
C10 N2 C11 C12 . . . . 170.83(17) ?
Ni1 N2 C11 C12 . . . . 5.9(3) ?
N2 C11 C12 C13 . . . . 178.81(18) ?
N2 C11 C12 C17 . . . . -5.2(3) ?
C17 C12 C13 C14 . . . . 1.4(3) ?
C11 C12 C13 C14 . . . . 177.37(18) ?
C12 C13 C14 C15 . . . . -0.2(3) ?
C13 C14 C15 C16 . . . . -0.8(3) ?
C21 O4 C16 C15 . . . . 2.5(3) ?
C21 O4 C16 C17 . . . . -176.59(19) ?
C14 C15 C16 O4 . . . . -178.51(19) ?
C14 C15 C16 C17 . . . . 0.6(3) ?
Ni1 O2 C17 C12 . . . . 3.2(3) ?
Ni1 O2 C17 C16 . . . . -178.97(13) ?
C13 C12 C17 O2 . . . . 176.22(18) ?
C11 C12 C17 O2 . . . . 0.3(3) ?
C13 C12 C17 C16 . . . . -1.6(3) ?
C11 C12 C17 C16 . . . . -177.50(18) ?
O4 C16 C17 O2 . . . . 1.8(3) ?
C15 C16 C17 O2 . . . . -177.33(18) ?
O4 C16 C17 C12 . . . . 179.80(17) ?
C15 C16 C17 C12 . . . . 0.6(3) ?
